data_1511512
loop_
_publ_author_name
'Rogl, P.'

_publ_section_title
;
 The crystal structure of La Ir4 B4, Th Os4 B4, Th Ir4 B4 ( Nd Co4 B4 -
 type ) and U Ru4 B4, U Os4 B4 ( Lu Ru4 B4 - type)
;
_journal_name_full
;
Monatshefte fuer Chemie und verwandte Teile anderer Wissenschaften (109,1978-)
;
_journal_page_first 517
_journal_page_last 527
_journal_volume 111
_journal_year 1980
_chemical_formula_sum 'B4 Ru4 U'
_chemical_name_systematic 'U Ru4 B4'
_space_group_IT_number 142
_symmetry_space_group_name_Hall '-I 4bd 2c'
_symmetry_space_group_name_H-M 'I 41/a c d :2'
_cell_angle_alpha 90
_cell_angle_beta 90
_cell_angle_gamma 90
_cell_formula_units_Z 8
_cell_length_a 7.459
_cell_length_b 7.459
_cell_length_c 14.986
_cell_volume 833.771
_citation_journal_id_ASTM MOCMB7
_cod_data_source_file boron4-x_142.cif
_cod_data_source_block B4Ru4U1
_cod_original_cell_volume 833.7713
_cod_original_formula_sum 'B4 Ru4 U1'
_cod_database_code 1511512

loop_
_symmetry_equiv_pos_as_xyz
x,y,z
-y+1/4,x+3/4,z+1/4
-x+1/2,-y,z+1/2
y+1/4,-x+1/4,z+3/4
x,-y,-z+1/2
y+1/4,x+3/4,-z+3/4
-x+1/2,y,-z
-y+1/4,-x+1/4,-z+1/4
-x,-y,-z
y-1/4,-x-3/4,-z-1/4
x-1/2,y,-z-1/2
-y-1/4,x-1/4,-z-3/4
-x,y,z-1/2
-y-1/4,-x-3/4,z-3/4
x-1/2,-y,z
y-1/4,x-1/4,z-1/4
x+1/2,y+1/2,z+1/2
-y+3/4,x+5/4,z+3/4
-x+1,-y+1/2,z+1
y+3/4,-x+3/4,z+5/4
x+1/2,-y+1/2,-z+1
y+3/4,x+5/4,-z+5/4
-x+1,y+1/2,-z+1/2
-y+3/4,-x+3/4,-z+3/4
-x+1/2,-y+1/2,-z+1/2
y+1/4,-x-1/4,-z+1/4
x,y+1/2,-z
-y+1/4,x+1/4,-z-1/4
-x+1/2,y+1/2,z
-y+1/4,-x-1/4,z-1/4
x,-y+1/2,z+1/2
y+1/4,x+1/4,z+1/4

loop_
_atom_site_label
_atom_site_type_symbol
_atom_site_fract_x
_atom_site_fract_y
_atom_site_fract_z
_atom_site_occupancy
_atom_site_U_iso_or_equiv
U1 U 0 0.25 0.125 1 0.0
Ru1 Ru 0.112 0.1 0.9375 1 0.0
B1 B 0.826 0.101 0.955 1 0.0
